data_2219347
loop_
_publ_author_name
'Papastavrou, Ephthymia'
'Shakhatreh, Saleh'
'Akrivos, Pericles D.'
'Gdaniec, Maria'

_publ_section_title
;
 Bis(4,6-diaminopyrimidin-2-yl) disulfide dimethyl sufoxide disolvate
;
_journal_coeditor_code HB2773
_journal_issue 9
_journal_name_full 'Acta Crystallographica Section E'
_journal_page_first o1724
_journal_paper_doi 10.1107/S160053680802480X
_journal_volume 64
_journal_year 2008
_chemical_formula_iupac 'C8 H10 N8 S2, 2C2 H6 O S'
_chemical_formula_moiety 'C8 H10 N8 S2, 2(C2 H6 O S)'
_chemical_formula_sum 'C12 H22 N8 O2 S4'
_chemical_formula_weight 438.62
_chemical_name_systematic
;
Bis(4,6-diaminopyrimidin-2-yl) disulfide dimethyl sufoxide disolvate
;
_space_group_IT_number 56
_symmetry_cell_setting orthorhombic
_symmetry_space_group_name_Hall '-P 2ab 2ac'
_symmetry_space_group_name_H-M 'P c c n'
_atom_sites_solution_hydrogens mixed
_atom_sites_solution_primary direct
_atom_sites_solution_secondary difmap
_cell_angle_alpha 90.00
_cell_angle_beta 90.00
_cell_angle_gamma 90.00
_cell_formula_units_Z 4
_cell_length_a 11.2612(4)
_cell_length_b 11.9948(5)
_cell_length_c 15.0754(6)
_cell_measurement_reflns_used 8255
_cell_measurement_temperature 130(2)
_cell_measurement_theta_max 27
_cell_measurement_theta_min 4
_cell_volume 2036.32(14)
_computing_cell_refinement 'CrysAlis CCD (Oxford Diffraction, 2003)'
_computing_data_collection 'CrysAlis CCD (Oxford Diffraction, 2003)'
_computing_data_reduction 'CrysAlis RED (Oxford Diffraction, 2003)'
_computing_molecular_graphics
;
Stereochemical Workstation Operation Manual (Siemens, 1989) and
Mercury (Macrae <i>et al.</i>,  2006)
;
_computing_publication_material 'SHELXL97 (Sheldrick, 2008)'
_computing_structure_refinement 'SHELXL97 (Sheldrick, 2008)'
_computing_structure_solution 'SHELXS97 (Sheldrick, 2008)'
_diffrn_ambient_temperature 130(2)
_diffrn_measured_fraction_theta_full 0.995
_diffrn_measured_fraction_theta_max 0.995
_diffrn_measurement_device_type 'Kuma KM-4-CCD \k geometry'
_diffrn_measurement_method \w
_diffrn_radiation_monochromator graphite
_diffrn_radiation_source 'fine-focus sealed tube'
_diffrn_radiation_type MoK\a
_diffrn_radiation_wavelength 0.71073
_diffrn_reflns_av_R_equivalents 0.0350
_diffrn_reflns_av_sigmaI/netI 0.0253
_diffrn_reflns_limit_h_max 14
_diffrn_reflns_limit_h_min -14
_diffrn_reflns_limit_k_max 15
_diffrn_reflns_limit_k_min -15
_diffrn_reflns_limit_l_max 12
_diffrn_reflns_limit_l_min -19
_diffrn_reflns_number 17524
_diffrn_reflns_theta_full 27.10
_diffrn_reflns_theta_max 27.10
_diffrn_reflns_theta_min 4.71
_diffrn_standards_decay_% 0
_diffrn_standards_interval_count 0
_diffrn_standards_interval_time 0
_diffrn_standards_number 0
_exptl_absorpt_coefficient_mu 0.491
_exptl_absorpt_correction_type none
_exptl_crystal_colour colourless
_exptl_crystal_density_diffrn 1.431
_exptl_crystal_density_method 'not measured'
_exptl_crystal_description prism
_exptl_crystal_F_000 920
_exptl_crystal_size_max 0.40
_exptl_crystal_size_mid 0.10
_exptl_crystal_size_min 0.10
_refine_diff_density_max 0.226
_refine_diff_density_min -0.306
_refine_ls_extinction_method none
_refine_ls_goodness_of_fit_ref 1.043
_refine_ls_hydrogen_treatment mixed
_refine_ls_matrix_type full
_refine_ls_number_parameters 146
_refine_ls_number_reflns 2240
_refine_ls_number_restraints 0
_refine_ls_restrained_S_all 1.043
_refine_ls_R_factor_all 0.0399
_refine_ls_R_factor_gt 0.0292
_refine_ls_shift/su_max 0.000
_refine_ls_shift/su_mean 0.000
_refine_ls_structure_factor_coef Fsqd
_refine_ls_weighting_details 'calc w=1/[\s^2^(Fo^2^)+(0.0487P)^2^] where P=(Fo^2^+2Fc^2^)/3'
_refine_ls_weighting_scheme calc
_refine_ls_wR_factor_gt 0.0722
_refine_ls_wR_factor_ref 0.0776
_reflns_number_gt 1944
_reflns_number_total 2240
_reflns_threshold_expression I>2\s(I)
_cod_data_source_file hb2773.cif
_cod_data_source_block I
_cod_depositor_comments
;
The following automatic conversions were performed:

'_atom_sites_solution_hydrogens' value 'difmap and geom' was changed
to 'mixed'.

Automatic conversion script
Id: cif_fix_values 6452 2018-10-05 10:23:21Z andrius 
;
_cod_database_code 2219347
_cod_database_fobs_code 2219347

loop_
_symmetry_equiv_pos_as_xyz
'x, y, z'
'-x+1/2, -y+1/2, z'
'-x, y+1/2, -z+1/2'
'x+1/2, -y, -z+1/2'
'-x, -y, -z'
'x-1/2, y-1/2, -z'
'x, -y-1/2, z-1/2'
'-x-1/2, y, z-1/2'

loop_
_atom_site_type_symbol
_atom_site_label
_atom_site_fract_x
_atom_site_fract_y
_atom_site_fract_z
_atom_site_U_iso_or_equiv
_atom_site_adp_type
_atom_site_calc_flag
_atom_site_refinement_flags
_atom_site_occupancy
_atom_site_disorder_assembly
_atom_site_disorder_group
S S1 0.69207(3) 0.18545(3) 0.35324(2) 0.01604(12) Uani d . 1 . 1
N N1 0.57870(10) 0.31222(10) 0.22912(8) 0.0152(3) Uani d . 1 A 1
C C2 0.58248(12) 0.21471(12) 0.26959(9) 0.0144(3) Uani d . 1 A 1
N N3 0.51503(10) 0.12462(10) 0.25880(8) 0.0170(3) Uani d . 1 A 1
C C4 0.43156(13) 0.13306(12) 0.19373(10) 0.0189(3) Uani d . 1 A 1
C C5 0.42109(13) 0.22991(12) 0.14298(10) 0.0198(3) Uani d . 1 A 1
H H5A 0.3656 0.2345 0.0948 0.028(5) Uiso d R 1 A 1
C C6 0.49402(13) 0.31911(12) 0.16390(10) 0.0166(3) Uani d . 1 A 1
N N7 0.36069(14) 0.04423(12) 0.18104(11) 0.0279(4) Uani d . 1 A 1
H H7A 0.3204(18) 0.0445(16) 0.1393(13) 0.026(5) Uiso d . 1 B 1
H H7B 0.3746(16) -0.0163(16) 0.2079(11) 0.024(5) Uiso d . 1 C 1
N N8 0.48636(13) 0.41723(12) 0.11984(10) 0.0221(3) Uani d . 1 A 1
H H8A 0.4314(19) 0.4234(16) 0.0824(13) 0.036(6) Uiso d . 1 D 1
H H8B 0.5057(18) 0.4735(17) 0.1454(14) 0.035(6) Uiso d . 1 E 1
S S2 0.26010(4) 0.05431(4) 0.41883(3) 0.02342(15) Uani d P 0.9591(18) F 1
O O1 0.26997(10) 0.08760(10) 0.51429(7) 0.0276(3) Uani d . 1 F 1
C C9 0.21608(17) -0.08841(15) 0.41993(13) 0.0341(4) Uani d . 1 F 1
H H9A 0.2808 -0.1338 0.4402 0.057(7) Uiso d R 1 F 1
H H9B 0.1495 -0.0974 0.4591 0.047(6) Uiso d R 1 F 1
H H9C 0.1939 -0.1109 0.3611 0.071(8) Uiso d R 1 F 1
C C10 0.1254(2) 0.1121(2) 0.37893(17) 0.0564(7) Uani d . 1 F 1
H H10A 0.1327 0.1916 0.3738 0.071(8) Uiso d R 1 F 1
H H10B 0.1072 0.0809 0.3219 0.104(11) Uiso d R 1 F 1
H H10C 0.0628 0.0944 0.4199 0.056(7) Uiso d R 1 F 1
S S2' 0.1601(14) 0.0428(13) 0.4582(10) 0.056(5) Uiso d P 0.0409(18) F 2

loop_
_atom_site_aniso_label
_atom_site_aniso_U_11
_atom_site_aniso_U_22
_atom_site_aniso_U_33
_atom_site_aniso_U_12
_atom_site_aniso_U_13
_atom_site_aniso_U_23
S1 0.01515(19) 0.01586(19) 0.0171(2) 0.00024(13) -0.00058(14) 0.00286(14)
N1 0.0156(6) 0.0131(6) 0.0167(7) 0.0008(5) -0.0011(5) -0.0004(5)
C2 0.0139(6) 0.0154(7) 0.0138(7) 0.0025(5) 0.0023(5) -0.0012(6)
N3 0.0172(6) 0.0151(6) 0.0185(7) -0.0009(5) -0.0007(5) -0.0001(5)
C4 0.0186(7) 0.0161(7) 0.0221(8) 0.0002(6) -0.0010(6) -0.0024(6)
C5 0.0201(7) 0.0168(8) 0.0226(8) 0.0006(6) -0.0058(6) -0.0014(6)
C6 0.0179(7) 0.0158(7) 0.0162(7) 0.0024(5) 0.0010(6) -0.0013(6)
N7 0.0306(8) 0.0179(7) 0.0353(9) -0.0077(6) -0.0162(7) 0.0053(7)
N8 0.0252(7) 0.0164(7) 0.0247(8) -0.0013(6) -0.0099(6) 0.0019(6)
S2 0.0229(2) 0.0294(3) 0.0179(2) 0.00107(17) -0.00281(17) 0.00052(17)
O1 0.0298(6) 0.0316(7) 0.0215(6) 0.0015(5) -0.0053(5) -0.0091(5)
C9 0.0388(10) 0.0317(10) 0.0318(11) -0.0018(8) -0.0077(8) -0.0085(8)
C10 0.0490(14) 0.0504(14) 0.0697(17) 0.0079(11) -0.0347(13) 0.0077(13)

loop_
_atom_type_symbol
_atom_type_description
_atom_type_scat_dispersion_real
_atom_type_scat_dispersion_imag
_atom_type_scat_source
C C 0.0033 0.0016 'International Tables Vol C Tables 4.2.6.8 and 6.1.1.4'
H H 0.0000 0.0000 'International Tables Vol C Tables 4.2.6.8 and 6.1.1.4'
N N 0.0061 0.0033 'International Tables Vol C Tables 4.2.6.8 and 6.1.1.4'
S S 0.1246 0.1234 'International Tables Vol C Tables 4.2.6.8 and 6.1.1.4'
O O 0.0106 0.0060 'International Tables Vol C Tables 4.2.6.8 and 6.1.1.4'

loop_
_geom_angle_atom_site_label_1
_geom_angle_atom_site_label_2
_geom_angle_atom_site_label_3
_geom_angle_site_symmetry_3
_geom_angle
C2 S1 S1 2_655 107.03(5)
C2 N1 C6 . 114.02(12)
N1 C2 N3 . 130.14(13)
N1 C2 S1 . 121.27(11)
N3 C2 S1 . 108.59(10)
C2 N3 C4 . 114.92(12)
N7 C4 N3 . 116.94(14)
N7 C4 C5 . 122.08(15)
N3 C4 C5 . 120.98(13)
C6 C5 C4 . 117.90(14)
C6 C5 H5A . 120.9
C4 C5 H5A . 121.2
N8 C6 N1 . 116.62(13)
N8 C6 C5 . 121.46(14)
N1 C6 C5 . 121.91(13)
C4 N7 H7A . 117.4(15)
C4 N7 H7B . 120.2(12)
H7A N7 H7B . 119.9(19)
C6 N8 H8A . 116.9(13)
C6 N8 H8B . 118.4(14)
H8A N8 H8B . 116(2)
O1 S2 C10 . 106.58(10)
O1 S2 C9 . 105.54(8)
C10 S2 C9 . 98.08(11)
S2 C9 H9A . 109.7
S2 C9 H9B . 109.3
H9A C9 H9B . 109.5
S2 C9 H9C . 109.5
H9A C9 H9C . 109.5
H9B C9 H9C . 109.5
S2 C10 H10A . 110.0
S2 C10 H10B . 109.5
H10A C10 H10B . 109.5
S2 C10 H10C . 108.9
H10A C10 H10C . 109.5
H10B C10 H10C . 109.5

loop_
_geom_bond_atom_site_label_1
_geom_bond_atom_site_label_2
_geom_bond_site_symmetry_2
_geom_bond_distance
S1 C2 . 1.7990(15)
S1 S1 2_655 2.0249(7)
N1 C2 . 1.3198(18)
N1 C6 . 1.3722(19)
C2 N3 . 1.3309(19)
N3 C4 . 1.3623(19)
C4 N7 . 1.345(2)
C4 C5 . 1.396(2)
C5 C6 . 1.385(2)
C5 H5A . 0.9601
C6 N8 . 1.354(2)
N7 H7A . 0.78(2)
N7 H7B . 0.846(19)
N8 H8A . 0.84(2)
N8 H8B . 0.81(2)
S2 O1 . 1.4976(11)
S2 C10 . 1.773(2)
S2 C9 . 1.7822(19)
C9 H9A . 0.9600
C9 H9B . 0.9601
C9 H9C . 0.9601
C10 H10A . 0.9601
C10 H10B . 0.9601
C10 H10C . 0.9600

loop_
_geom_hbond_atom_site_label_D
_geom_hbond_atom_site_label_H
_geom_hbond_atom_site_label_A
_geom_hbond_site_symmetry_A
_geom_hbond_distance_DH
_geom_hbond_distance_HA
_geom_hbond_distance_DA
_geom_hbond_angle_DHA
N7 H7A O1 8_655 0.78(2) 2.20(2) 2.959(2) 165(2)
N7 H7B N1 3_645 0.846(19) 2.33(2) 3.169(2) 175.1(16)
N8 H8A O1 7_565 0.84(2) 2.09(2) 2.9109(19) 164.4(18)
N8 H8B N3 3_655 0.81(2) 2.33(2) 3.088(2) 156.8(19)

loop_
_geom_torsion_atom_site_label_1
_geom_torsion_atom_site_label_2
_geom_torsion_atom_site_label_3
_geom_torsion_atom_site_label_4
_geom_torsion_site_symmetry_1
_geom_torsion
C6 N1 C2 N3 . -2.4(2)
C6 N1 C2 S1 . 176.75(10)
S1 S1 C2 N1 2_655 -8.23(13)
S1 S1 C2 N3 2_655 171.09(8)
N1 C2 N3 C4 . 2.5(2)
S1 C2 N3 C4 . -176.76(10)
C2 N3 C4 N7 . -179.45(14)
C2 N3 C4 C5 . 0.6(2)
N7 C4 C5 C6 . 176.79(15)
N3 C4 C5 C6 . -3.3(2)
C2 N1 C6 N8 . -179.77(13)
C2 N1 C6 C5 . -0.8(2)
C4 C5 C6 N8 . -177.67(14)
C4 C5 C6 N1 . 3.4(2)
